data_1508905
loop_
_publ_author_name
'Lindner, Benjamin D.'
'Coombs, Benjamin A.'
'Schaffroth, Manuel'
'Engelhart, Jens U.'
'Tverskoy, Olena'
'Rominger, Frank'
'Hamburger, Manuel'
'Bunz, Uwe H. F.'

_publ_section_title
;
 From thia- to selenadiazoles: changing interaction priority.
;
_journal_issue 3
_journal_name_full 'Organic letters'
_journal_page_first 666
_journal_page_last 669
_journal_paper_doi 10.1021/ol303490b
_journal_volume 15
_journal_year 2013
_chemical_formula_sum 'C16 H20 N2 Se Si2'
_chemical_formula_weight 375.48
_chemical_name_common '1a in manuscript'
_chemical_name_systematic
; 
 ? 
;
_space_group_IT_number 14
_symmetry_cell_setting monoclinic
_symmetry_space_group_name_Hall '-P 2yn'
_symmetry_space_group_name_H-M 'P 1 21/n 1'
_atom_sites_solution_hydrogens geom
_atom_sites_solution_primary direct
_atom_sites_solution_secondary difmap
_audit_creation_method SHELXL-97
_cell_angle_alpha 90.00
_cell_angle_beta 115.323(2)
_cell_angle_gamma 90.00
_cell_formula_units_Z 4
_cell_length_a 10.8314(8)
_cell_length_b 15.9990(12)
_cell_length_c 12.6094(9)
_cell_measurement_reflns_used 3096
_cell_measurement_temperature 200(2)
_cell_measurement_theta_max 25.59
_cell_measurement_theta_min 2.44
_cell_volume 1975.1(3)
_computing_cell_refinement 'Bruker SAINT'
_computing_data_collection 'Bruker APEX'
_computing_data_reduction 'Bruker SAINT'
_computing_molecular_graphics 'Bruker SHELXTL'
_computing_publication_material 'Bruker SHELXTL'
_computing_structure_refinement 'SHELXL-97 (Sheldrick, 2008)'
_computing_structure_solution 'SHELXS-97 (Sheldrick, 2008)'
_diffrn_ambient_temperature 200(2)
_diffrn_measured_fraction_theta_full 0.997
_diffrn_measured_fraction_theta_max 0.997
_diffrn_measurement_device_type 'Bruker APEX'
_diffrn_measurement_method '\w scans'
_diffrn_radiation_monochromator graphite
_diffrn_radiation_source 'fine-focus sealed tube'
_diffrn_radiation_type MoK\a
_diffrn_radiation_wavelength 0.71073
_diffrn_reflns_av_R_equivalents 0.0357
_diffrn_reflns_av_sigmaI/netI 0.0298
_diffrn_reflns_limit_h_max 12
_diffrn_reflns_limit_h_min -12
_diffrn_reflns_limit_k_max 19
_diffrn_reflns_limit_k_min -19
_diffrn_reflns_limit_l_max 15
_diffrn_reflns_limit_l_min -15
_diffrn_reflns_number 16161
_diffrn_reflns_theta_full 25.07
_diffrn_reflns_theta_max 25.07
_diffrn_reflns_theta_min 2.08
_exptl_absorpt_coefficient_mu 2.018
_exptl_absorpt_correction_T_max 0.8552
_exptl_absorpt_correction_T_min 0.6324
_exptl_absorpt_correction_type multi-scan
_exptl_absorpt_process_details
;
Sheldrick, G. M. (2008). <i>SADABS</i>. University of G\"ottingen, Germany.
;
_exptl_crystal_colour yellow
_exptl_crystal_density_diffrn 1.263
_exptl_crystal_density_method 'not measured'
_exptl_crystal_description polyhedron
_exptl_crystal_F_000 768
_exptl_crystal_size_max 0.25
_exptl_crystal_size_mid 0.18
_exptl_crystal_size_min 0.08
_refine_diff_density_max 0.279
_refine_diff_density_min -0.248
_refine_diff_density_rms 0.041
_refine_ls_extinction_method none
_refine_ls_goodness_of_fit_ref 1.006
_refine_ls_hydrogen_treatment constr
_refine_ls_matrix_type full
_refine_ls_number_parameters 190
_refine_ls_number_reflns 3488
_refine_ls_number_restraints 0
_refine_ls_restrained_S_all 1.006
_refine_ls_R_factor_all 0.0564
_refine_ls_R_factor_gt 0.0343
_refine_ls_shift/su_max 0.001
_refine_ls_shift/su_mean 0.000
_refine_ls_structure_factor_coef Fsqd
_refine_ls_weighting_details 'calc w=1/[\s^2^(Fo^2^)+(0.0419P)^2^+0.2958P] where P=(Fo^2^+2Fc^2^)/3'
_refine_ls_weighting_scheme calc
_refine_ls_wR_factor_gt 0.0776
_refine_ls_wR_factor_ref 0.0855
_reflns_number_gt 2520
_reflns_number_total 3488
_reflns_threshold_expression >2sigma(I)
_cod_data_source_file ol303490b_si_002.cif
_cod_data_source_block bli7
_cod_depositor_comments
;
The following automatic conversions were performed:

'_symmetry_cell_setting' value 'Monoclinic' changed to 'monoclinic'
according to /home/saulius/struct/CIF-dictionaries/cif_core.dic
dictionary named 'cif_core.dic' version 2.4.2 from 2011-04-26.

Automatic conversion script
Id: cif_fix_values 1891 2012-01-12 08:04:46Z andrius 
;
_cod_original_sg_symbol_H-M P2(1)/n
_cod_database_code 1508905

loop_
_symmetry_equiv_pos_as_xyz
'x, y, z'
'-x+1/2, y+1/2, -z+1/2'
'-x, -y, -z'
'x-1/2, -y-1/2, z-1/2'

loop_
_atom_site_label
_atom_site_type_symbol
_atom_site_fract_x
_atom_site_fract_y
_atom_site_fract_z
_atom_site_U_iso_or_equiv
_atom_site_adp_type
_atom_site_occupancy
_atom_site_symmetry_multiplicity
_atom_site_calc_flag
_atom_site_refinement_flags
Si1 Si 0.51132(8) 0.30704(6) 0.22212(8) 0.0753(3) Uani 1 1 d .
Si2 Si 1.52853(8) -0.01406(6) 0.30776(8) 0.0741(3) Uani 1 1 d .
C1 C 0.7826(3) 0.23304(18) 0.2568(3) 0.0689(8) Uani 1 1 d .
C2 C 0.6762(3) 0.26199(19) 0.2445(3) 0.0731(8) Uani 1 1 d .
C3 C 1.2789(3) 0.08351(19) 0.2868(2) 0.0631(7) Uani 1 1 d .
C4 C 1.3783(3) 0.04799(18) 0.2921(3) 0.0680(8) Uani 1 1 d .
C11 C 0.9084(3) 0.19673(17) 0.2665(3) 0.0603(7) Uani 1 1 d .
C12 C 0.9039(3) 0.14092(16) 0.1764(2) 0.0570(7) Uani 1 1 d .
N13 N 0.7900(2) 0.11927(15) 0.0846(2) 0.0696(6) Uani 1 1 d .
Se1 Se 0.83870(3) 0.04844(2) -0.00044(3) 0.07348(14) Uani 1 1 d .
N14 N 1.0164(2) 0.05333(14) 0.0958(2) 0.0607(6) Uani 1 1 d .
C15 C 1.0289(2) 0.10445(16) 0.1823(2) 0.0527(6) Uani 1 1 d .
C16 C 1.1567(3) 0.12353(17) 0.2796(2) 0.0571(7) Uani 1 1 d .
C17 C 1.1553(3) 0.17660(19) 0.3632(3) 0.0692(8) Uani 1 1 d .
H17 H 1.2390 0.1897 0.4282 0.083 Uiso 1 1 calc R
C18 C 1.0319(3) 0.21320(18) 0.3565(3) 0.0694(8) Uani 1 1 d .
H18 H 1.0363 0.2503 0.4168 0.083 Uiso 1 1 calc R
C31 C 0.5148(4) 0.4179(2) 0.1816(4) 0.1132(13) Uani 1 1 d .
H31A H 0.4281 0.4446 0.1684 0.170 Uiso 1 1 calc R
H31B H 0.5284 0.4210 0.1097 0.170 Uiso 1 1 calc R
H31C H 0.5899 0.4467 0.2452 0.170 Uiso 1 1 calc R
C32 C 0.3722(4) 0.2493(2) 0.1039(3) 0.1025(12) Uani 1 1 d .
H32A H 0.2840 0.2737 0.0913 0.154 Uiso 1 1 calc R
H32B H 0.3747 0.1905 0.1265 0.154 Uiso 1 1 calc R
H32C H 0.3842 0.2532 0.0313 0.154 Uiso 1 1 calc R
C33 C 0.4943(4) 0.2953(3) 0.3617(3) 0.1138(13) Uani 1 1 d .
H33A H 0.4070 0.3192 0.3527 0.171 Uiso 1 1 calc R
H33B H 0.5695 0.3247 0.4246 0.171 Uiso 1 1 calc R
H33C H 0.4974 0.2359 0.3815 0.171 Uiso 1 1 calc R
C41 C 1.5024(4) -0.1188(2) 0.3559(3) 0.1052(12) Uani 1 1 d .
H41A H 1.5797 -0.1548 0.3657 0.158 Uiso 1 1 calc R
H41B H 1.4179 -0.1430 0.2967 0.158 Uiso 1 1 calc R
H41C H 1.4958 -0.1142 0.4308 0.158 Uiso 1 1 calc R
C42 C 1.6824(3) 0.0356(2) 0.4208(4) 0.1042(12) Uani 1 1 d .
H42A H 1.6948 0.0910 0.3938 0.156 Uiso 1 1 calc R
H42B H 1.7625 0.0009 0.4350 0.156 Uiso 1 1 calc R
H42C H 1.6716 0.0412 0.4938 0.156 Uiso 1 1 calc R
C43 C 1.5410(4) -0.0193(3) 0.1666(3) 0.1162(14) Uani 1 1 d .
H43A H 1.5557 0.0369 0.1435 0.174 Uiso 1 1 calc R
H43B H 1.4562 -0.0424 0.1064 0.174 Uiso 1 1 calc R
H43C H 1.6178 -0.0554 0.1749 0.174 Uiso 1 1 calc R

loop_
_atom_site_aniso_label
_atom_site_aniso_U_11
_atom_site_aniso_U_22
_atom_site_aniso_U_33
_atom_site_aniso_U_23
_atom_site_aniso_U_13
_atom_site_aniso_U_12
Si1 0.0516(5) 0.0883(6) 0.0808(6) -0.0119(5) 0.0235(4) 0.0178(4)
Si2 0.0461(5) 0.1023(7) 0.0686(5) -0.0114(5) 0.0194(4) 0.0172(4)
C1 0.0645(19) 0.0680(19) 0.079(2) 0.0020(15) 0.0355(17) 0.0108(15)
C2 0.0609(19) 0.077(2) 0.083(2) -0.0072(17) 0.0329(17) 0.0128(16)
C3 0.0500(17) 0.0766(19) 0.0609(18) 0.0014(15) 0.0220(14) 0.0062(14)
C4 0.0488(16) 0.084(2) 0.0687(19) -0.0024(16) 0.0224(14) 0.0057(15)
C11 0.0538(17) 0.0589(17) 0.0756(19) 0.0093(15) 0.0345(15) 0.0136(13)
C12 0.0468(15) 0.0596(17) 0.0693(18) 0.0082(14) 0.0292(14) 0.0077(13)
N13 0.0512(14) 0.0783(16) 0.0819(17) -0.0013(13) 0.0309(13) 0.0072(12)
Se1 0.04879(18) 0.0951(3) 0.0747(2) -0.00850(17) 0.02465(15) 0.00373(15)
N14 0.0460(12) 0.0740(15) 0.0640(15) 0.0034(12) 0.0252(11) 0.0060(11)
C15 0.0454(14) 0.0555(16) 0.0612(17) 0.0076(13) 0.0267(13) 0.0078(12)
C16 0.0476(15) 0.0639(17) 0.0606(17) 0.0084(14) 0.0240(13) 0.0078(13)
C17 0.0546(17) 0.079(2) 0.070(2) -0.0025(16) 0.0223(15) 0.0085(14)
C18 0.0637(19) 0.074(2) 0.074(2) -0.0063(16) 0.0329(17) 0.0121(15)
C31 0.088(3) 0.090(3) 0.139(3) -0.003(2) 0.027(3) 0.027(2)
C32 0.082(2) 0.123(3) 0.087(3) -0.006(2) 0.021(2) -0.006(2)
C33 0.091(3) 0.157(4) 0.105(3) -0.025(3) 0.053(2) 0.021(3)
C41 0.105(3) 0.092(3) 0.114(3) -0.013(2) 0.042(2) 0.023(2)
C42 0.054(2) 0.137(3) 0.108(3) -0.027(2) 0.021(2) 0.0044(19)
C43 0.070(2) 0.200(4) 0.083(3) -0.008(3) 0.037(2) 0.025(3)

loop_
_atom_type_symbol
_atom_type_description
_atom_type_scat_dispersion_real
_atom_type_scat_dispersion_imag
_atom_type_scat_source
C C 0.0033 0.0016 'International Tables Vol C Tables 4.2.6.8 and 6.1.1.4'
H H 0.0000 0.0000 'International Tables Vol C Tables 4.2.6.8 and 6.1.1.4'
N N 0.0061 0.0033 'International Tables Vol C Tables 4.2.6.8 and 6.1.1.4'
Si Si 0.0817 0.0704 'International Tables Vol C Tables 4.2.6.8 and 6.1.1.4'
Se Se -0.0929 2.2259 'International Tables Vol C Tables 4.2.6.8 and 6.1.1.4'

loop_
_geom_angle_atom_site_label_1
_geom_angle_atom_site_label_2
_geom_angle_atom_site_label_3
_geom_angle
C2 Si1 C32 109.40(16)
C2 Si1 C31 106.59(16)
C32 Si1 C31 111.19(18)
C2 Si1 C33 107.45(16)
C32 Si1 C33 109.67(19)
C31 Si1 C33 112.4(2)
C4 Si2 C43 110.30(16)
C4 Si2 C41 105.79(15)
C43 Si2 C41 111.1(2)
C4 Si2 C42 108.36(15)
C43 Si2 C42 110.51(19)
C41 Si2 C42 110.59(18)
C2 C1 C11 177.5(4)
C1 C2 Si1 178.7(3)
C4 C3 C16 178.0(3)
C3 C4 Si2 174.9(3)
C18 C11 C12 118.1(2)
C18 C11 C1 123.5(3)
C12 C11 C1 118.4(3)
N13 C12 C11 124.0(2)
N13 C12 C15 116.1(2)
C11 C12 C15 119.9(3)
C12 N13 Se1 106.62(17)
N14 Se1 N13 94.22(10)
C15 N14 Se1 106.69(16)
N14 C15 C16 123.8(2)
N14 C15 C12 116.3(2)
C16 C15 C12 119.8(2)
C17 C16 C15 117.9(2)
C17 C16 C3 123.0(3)
C15 C16 C3 119.0(2)
C16 C17 C18 122.1(3)
C16 C17 H17 119.0
C18 C17 H17 119.0
C11 C18 C17 122.2(3)
C11 C18 H18 118.9
C17 C18 H18 118.9
Si1 C31 H31A 109.5
Si1 C31 H31B 109.5
H31A C31 H31B 109.5
Si1 C31 H31C 109.5
H31A C31 H31C 109.5
H31B C31 H31C 109.5
Si1 C32 H32A 109.5
Si1 C32 H32B 109.5
H32A C32 H32B 109.5
Si1 C32 H32C 109.5
H32A C32 H32C 109.5
H32B C32 H32C 109.5
Si1 C33 H33A 109.5
Si1 C33 H33B 109.5
H33A C33 H33B 109.5
Si1 C33 H33C 109.5
H33A C33 H33C 109.5
H33B C33 H33C 109.5
Si2 C41 H41A 109.5
Si2 C41 H41B 109.5
H41A C41 H41B 109.5
Si2 C41 H41C 109.5
H41A C41 H41C 109.5
H41B C41 H41C 109.5
Si2 C42 H42A 109.5
Si2 C42 H42B 109.5
H42A C42 H42B 109.5
Si2 C42 H42C 109.5
H42A C42 H42C 109.5
H42B C42 H42C 109.5
Si2 C43 H43A 109.5
Si2 C43 H43B 109.5
H43A C43 H43B 109.5
Si2 C43 H43C 109.5
H43A C43 H43C 109.5
H43B C43 H43C 109.5

loop_
_geom_bond_atom_site_label_1
_geom_bond_atom_site_label_2
_geom_bond_distance
Si1 C2 1.832(3)
Si1 C32 1.850(3)
Si1 C31 1.850(4)
Si1 C33 1.856(4)
Si2 C4 1.843(3)
Si2 C43 1.844(4)
Si2 C41 1.845(4)
Si2 C42 1.847(3)
C1 C2 1.190(4)
C1 C11 1.437(4)
C3 C4 1.195(4)
C3 C16 1.437(4)
C11 C18 1.360(4)
C11 C12 1.430(4)
C12 N13 1.326(3)
C12 C15 1.446(3)
N13 Se1 1.788(2)
Se1 N14 1.785(2)
N14 C15 1.324(3)
C15 C16 1.436(3)
C16 C17 1.359(4)
C17 C18 1.427(4)
C17 H17 0.9500
C18 H18 0.9500
C31 H31A 0.9800
C31 H31B 0.9800
C31 H31C 0.9800
C32 H32A 0.9800
C32 H32B 0.9800
C32 H32C 0.9800
C33 H33A 0.9800
C33 H33B 0.9800
C33 H33C 0.9800
C41 H41A 0.9800
C41 H41B 0.9800
C41 H41C 0.9800
C42 H42A 0.9800
C42 H42B 0.9800
C42 H42C 0.9800
C43 H43A 0.9800
C43 H43B 0.9800
C43 H43C 0.9800

loop_
_geom_torsion_atom_site_label_1
_geom_torsion_atom_site_label_2
_geom_torsion_atom_site_label_3
_geom_torsion_atom_site_label_4
_geom_torsion
C11 C1 C2 Si1 -33(19)
C32 Si1 C2 C1 57(13)
C31 Si1 C2 C1 -63(13)
C33 Si1 C2 C1 176(100)
C16 C3 C4 Si2 -45(11)
C43 Si2 C4 C3 136(3)
C41 Si2 C4 C3 16(3)
C42 Si2 C4 C3 -103(3)
C2 C1 C11 C18 168(8)
C2 C1 C11 C12 -11(8)
C18 C11 C12 N13 179.5(3)
C1 C11 C12 N13 -1.1(4)
C18 C11 C12 C15 -0.5(4)
C1 C11 C12 C15 178.9(2)
C11 C12 N13 Se1 -179.5(2)
C15 C12 N13 Se1 0.5(3)
C12 N13 Se1 N14 -0.54(19)
N13 Se1 N14 C15 0.49(19)
Se1 N14 C15 C16 178.6(2)
Se1 N14 C15 C12 -0.3(3)
N13 C12 C15 N14 -0.1(4)
C11 C12 C15 N14 179.9(2)
N13 C12 C15 C16 -179.1(2)
C11 C12 C15 C16 0.9(4)
N14 C15 C16 C17 -179.5(3)
C12 C15 C16 C17 -0.6(4)
N14 C15 C16 C3 -1.9(4)
C12 C15 C16 C3 177.0(2)
C4 C3 C16 C17 131(9)
C4 C3 C16 C15 -46(9)
C15 C16 C17 C18 -0.1(4)
C3 C16 C17 C18 -177.6(3)
C12 C11 C18 C17 -0.2(4)
C1 C11 C18 C17 -179.5(3)
C16 C17 C18 C11 0.5(5)

loop_
_cod_related_entry_id
_cod_related_entry_code
_cod_related_entry_database
1 30652108 ChemSpider
